data_4084105
loop_
_publ_author_name
'Wei, Yingfei'
'Petronilho, Ana'
'Mueller-Bunz, Helge'
'Albrecht, Martin'

_publ_section_title
;
 Mesoionic Triazolylidene Nickel Complexes: Synthesis, Ligand Lability,
 and Catalytic C--C Bond Formation Activity
;
_journal_issue 20
_journal_name_full Organometallics
_journal_page_first 5834
_journal_paper_doi 10.1021/om500593s
_journal_volume 33
_journal_year 2014
_chemical_absolute_configuration ad
_chemical_formula_moiety 'C27 H47 N6 Ni, B F4'
_chemical_formula_sum 'C27 H47 B F4 N6 Ni'
_chemical_formula_weight 601.23
_chemical_name_systematic
; 
 ? 
;
_space_group_IT_number 19
_symmetry_cell_setting orthorhombic
_symmetry_space_group_name_Hall 'P 2ac 2ab'
_symmetry_space_group_name_H-M 'P 21 21 21'
_atom_sites_solution_hydrogens geom
_atom_sites_solution_primary direct
_atom_sites_solution_secondary difmap
_audit_creation_method SHELXL-97
_cell_angle_alpha 90.00
_cell_angle_beta 90.00
_cell_angle_gamma 90.00
_cell_formula_units_Z 8
_cell_length_a 10.1035(1)
_cell_length_b 22.6460(3)
_cell_length_c 27.1079(3)
_cell_measurement_reflns_used 38237
_cell_measurement_temperature 100(2)
_cell_measurement_theta_max 29.3020
_cell_measurement_theta_min 3.4460
_cell_volume 6202.39(12)
_computing_cell_refinement
; 
CrysAlisPro, Agilent Technologies, 
Version 1.171.36.24a (release 19-12-2012 CrysAlis171 .NET) 
(compiled Dec 19 2012,11:08:27) 
;
_computing_data_collection
; 
CrysAlisPro, Agilent Technologies, 
Version 1.171.36.24a (release 19-12-2012 CrysAlis171 .NET) 
(compiled Dec 19 2012,11:08:27) 
;
_computing_data_reduction
; 
CrysAlisPro, Agilent Technologies, 
Version 1.171.36.24a (release 19-12-2012 CrysAlis171 .NET) 
(compiled Dec 19 2012,11:08:27) 
;
_computing_structure_refinement 'SHELXL-97 (Sheldrick, 2008)'
_computing_structure_solution 'SHELXS-97 (Sheldrick, 2008)'
_diffrn_ambient_temperature 100(2)
_diffrn_detector_area_resol_mean 10.3196
_diffrn_measured_fraction_theta_full 0.998
_diffrn_measured_fraction_theta_max 0.998
_diffrn_measurement_device_type 'SuperNova, Dual, Cu at zero, Atlas'
_diffrn_measurement_method '\w scans'
_diffrn_radiation_monochromator mirror
_diffrn_radiation_source 'SuperNova (Mo) X-ray Source'
_diffrn_radiation_type MoK\a
_diffrn_radiation_wavelength 0.71073
_diffrn_reflns_av_R_equivalents 0.0454
_diffrn_reflns_av_sigmaI/netI 0.0307
_diffrn_reflns_limit_h_max 12
_diffrn_reflns_limit_h_min -12
_diffrn_reflns_limit_k_max 28
_diffrn_reflns_limit_k_min -28
_diffrn_reflns_limit_l_max 33
_diffrn_reflns_limit_l_min -33
_diffrn_reflns_number 64125
_diffrn_reflns_theta_full 26.37
_diffrn_reflns_theta_max 26.37
_diffrn_reflns_theta_min 2.70
_exptl_absorpt_coefficient_mu 0.676
_exptl_absorpt_correction_T_max 0.925
_exptl_absorpt_correction_T_min 0.838
_exptl_absorpt_correction_type analytical
_exptl_absorpt_process_details
; 
CrysAlisPro, Agilent Technologies, 
Version 1.171.36.24a (release 19-12-2012 CrysAlis171 .NET) 
(compiled Dec 19 2012,11:08:27) 
Analytical numeric absorption correction using a multifaceted crystal 
model based on expressions derived by R.C. Clark & J.S. Reid. 
(Clark, R. C. & Reid, J. S. (1995). Acta Cryst. A51, 887-897) 
;
_exptl_crystal_colour 'clear brown'
_exptl_crystal_density_diffrn 1.288
_exptl_crystal_density_method 'not measured'
_exptl_crystal_description rod
_exptl_crystal_F_000 2560
_exptl_crystal_size_max 0.3721
_exptl_crystal_size_mid 0.1419
_exptl_crystal_size_min 0.1269
_refine_diff_density_max 0.981
_refine_diff_density_min -0.704
_refine_diff_density_rms 0.087
_refine_ls_abs_structure_details 'Flack H D (1983), Acta Cryst. A39, 876-881'
_refine_ls_abs_structure_Flack 0.062(18)
_refine_ls_extinction_method none
_refine_ls_goodness_of_fit_ref 1.194
_refine_ls_hydrogen_treatment constr
_refine_ls_matrix_type full
_refine_ls_number_parameters 837
_refine_ls_number_reflns 12650
_refine_ls_number_restraints 116
_refine_ls_restrained_S_all 1.189
_refine_ls_R_factor_all 0.0668
_refine_ls_R_factor_gt 0.0655
_refine_ls_shift/su_max 0.001
_refine_ls_shift/su_mean 0.000
_refine_ls_structure_factor_coef Fsqd
_refine_ls_weighting_details 'calc w=1/[\s^2^(Fo^2^)+(0.0091P)^2^+20.8522P] where P=(Fo^2^+2Fc^2^)/3'
_refine_ls_weighting_scheme calc
_refine_ls_wR_factor_gt 0.1397
_refine_ls_wR_factor_ref 0.1405
_reflns_number_gt 12340
_reflns_number_total 12650
_reflns_threshold_expression I>2\s(I)
_cod_data_source_file om500593s_si_002.cif
_cod_data_source_block alb278(4bBF4)
_cod_database_code 4084105

loop_
_symmetry_equiv_pos_as_xyz
'x, y, z'
'-x+1/2, -y, z+1/2'
'x+1/2, -y+1/2, -z'
'-x, y+1/2, -z+1/2'

loop_
_atom_site_label
_atom_site_type_symbol
_atom_site_fract_x
_atom_site_fract_y
_atom_site_fract_z
_atom_site_U_iso_or_equiv
_atom_site_adp_type
_atom_site_occupancy
_atom_site_symmetry_multiplicity
_atom_site_calc_flag
_atom_site_refinement_flags
_atom_site_disorder_assembly
_atom_site_disorder_group
Ni1 Ni 0.59333(6) 0.70084(2) 0.90366(2) 0.02339(13) Uani 1 1 d . . .
C1 C 0.7084(5) 0.7364(2) 0.85724(18) 0.0237(10) Uani 1 1 d . E .
C2 C 0.7282(5) 0.7956(2) 0.84626(18) 0.0273(10) Uani 1 1 d . . .
C3 C 0.6686(6) 0.8499(2) 0.8693(2) 0.0364(14) Uani 1 1 d . A .
H3A H 0.6382 0.8756 0.8420 0.044 Uiso 0.426(17) 1 calc PR A 1
H3B H 0.5884 0.8371 0.8874 0.044 Uiso 0.426(17) 1 calc PR A 1
H3C H 0.5969 0.8383 0.8922 0.044 Uiso 0.574(17) 1 calc PR A 2
H3D H 0.6298 0.8752 0.8433 0.044 Uiso 0.574(17) 1 calc PR A 2
C4A C 0.741(2) 0.8847(11) 0.9008(10) 0.044(7) Uiso 0.426(17) 1 d P A 1
H4A1 H 0.8078 0.9069 0.8818 0.053 Uiso 0.426(17) 1 calc PR A 1
H4A2 H 0.7879 0.8593 0.9248 0.053 Uiso 0.426(17) 1 calc PR A 1
C5A C 0.650(2) 0.9295(7) 0.9296(6) 0.041(4) Uiso 0.426(17) 1 d P A 1
H5A1 H 0.6054 0.9561 0.9057 0.049 Uiso 0.426(17) 1 calc PR A 1
H5A2 H 0.5800 0.9073 0.9475 0.049 Uiso 0.426(17) 1 calc PR A 1
C6A C 0.726(2) 0.9651(8) 0.9651(7) 0.061(6) Uiso 0.426(17) 1 d P A 1
H6A1 H 0.7580 0.9396 0.9917 0.092 Uiso 0.426(17) 1 calc PR A 1
H6A2 H 0.6689 0.9960 0.9789 0.092 Uiso 0.426(17) 1 calc PR A 1
H6A3 H 0.8012 0.9833 0.9482 0.092 Uiso 0.426(17) 1 calc PR A 1
C4B C 0.7834(16) 0.8874(5) 0.8998(6) 0.036(3) Uani 0.574(17) 1 d P A 2
H4B1 H 0.8256 0.8615 0.9246 0.044 Uiso 0.574(17) 1 calc PR A 2
H4B2 H 0.8527 0.9009 0.8765 0.044 Uiso 0.574(17) 1 calc PR A 2
C5B C 0.7207(13) 0.9409(5) 0.9255(5) 0.046(4) Uani 0.574(17) 1 d P A 2
H5B1 H 0.6716 0.9647 0.9009 0.056 Uiso 0.574(17) 1 calc PR A 2
H5B2 H 0.6565 0.9269 0.9505 0.056 Uiso 0.574(17) 1 calc PR A 2
C6B C 0.8225(12) 0.9793(5) 0.9502(5) 0.050(4) Uani 0.574(17) 1 d P A 2
H6B1 H 0.8811 0.9547 0.9704 0.075 Uiso 0.574(17) 1 calc PR A 2
H6B2 H 0.7781 1.0084 0.9713 0.075 Uiso 0.574(17) 1 calc PR A 2
H6B3 H 0.8748 0.9999 0.9251 0.075 Uiso 0.574(17) 1 calc PR A 2
N1 N 0.7895(4) 0.70935(18) 0.82396(14) 0.0228(8) Uani 1 1 d . . .
C7 C 0.8150(5) 0.6456(2) 0.8183(2) 0.0320(12) Uani 1 1 d . B .
H7A H 0.7294 0.6253 0.8131 0.038 Uiso 0.511(15) 1 calc PR B 1
H7B H 0.8693 0.6396 0.7883 0.038 Uiso 0.511(15) 1 calc PR B 1
H7C H 0.8106 0.6347 0.7830 0.038 Uiso 0.489(15) 1 calc PR B 2
H7D H 0.7466 0.6228 0.8362 0.038 Uiso 0.489(15) 1 calc PR B 2
C8A C 0.8816(10) 0.6181(4) 0.8596(4) 0.030(3) Uani 0.511(15) 1 d P B 1
H8A1 H 0.8835 0.5747 0.8548 0.036 Uiso 0.511(15) 1 calc PR B 1
H8A2 H 0.8325 0.6265 0.8904 0.036 Uiso 0.511(15) 1 calc PR B 1
C9A C 1.0243(11) 0.6417(5) 0.8640(5) 0.032(3) Uani 0.511(15) 1 d P B 1
H9A1 H 1.0219 0.6853 0.8661 0.038 Uiso 0.511(15) 1 calc PR B 1
H9A2 H 1.0743 0.6308 0.8339 0.038 Uiso 0.511(15) 1 calc PR B 1
C8B C 0.9617(13) 0.6296(5) 0.8404(5) 0.035(4) Uani 0.489(15) 1 d P B 2
H8B1 H 0.9824 0.5879 0.8324 0.042 Uiso 0.489(15) 1 calc PR B 2
H8B2 H 1.0284 0.6547 0.8237 0.042 Uiso 0.489(15) 1 calc PR B 2
C9B C 0.9734(12) 0.6382(5) 0.8948(5) 0.035(3) Uani 0.489(15) 1 d P B 2
H9B1 H 0.9656 0.6807 0.9029 0.042 Uiso 0.489(15) 1 calc PR B 2
H9B2 H 0.9010 0.6169 0.9118 0.042 Uiso 0.489(15) 1 calc PR B 2
C10 C 1.1006(7) 0.6160(3) 0.9116(3) 0.0509(16) Uani 1 1 d . . .
H10A H 1.1910 0.6316 0.9124 0.076 Uiso 0.511(15) 1 calc PR B 1
H10B H 1.1035 0.5728 0.9097 0.076 Uiso 0.511(15) 1 calc PR B 1
H10C H 1.0535 0.6279 0.9416 0.076 Uiso 0.511(15) 1 calc PR B 1
H10D H 1.1084 0.6220 0.9473 0.076 Uiso 0.489(15) 1 calc PR B 2
H10E H 1.1719 0.6372 0.8947 0.076 Uiso 0.489(15) 1 calc PR B 2
H10F H 1.1072 0.5737 0.9042 0.076 Uiso 0.489(15) 1 calc PR B 2
N2 N 0.8553(4) 0.74578(18) 0.79403(16) 0.0274(9) Uani 1 1 d . E .
N3 N 0.8152(4) 0.79816(19) 0.80834(14) 0.0235(8) Uani 1 1 d . E .
C11 C 0.8699(6) 0.8503(2) 0.7829(2) 0.0368(13) Uani 1 1 d . . .
H11A H 0.9411 0.8674 0.8029 0.055 Uiso 1 1 calc R E .
H11B H 0.7998 0.8797 0.7782 0.055 Uiso 1 1 calc R . .
H11C H 0.9051 0.8385 0.7507 0.055 Uiso 1 1 calc R . .
C12 C 0.4809(5) 0.6650(2) 0.85651(17) 0.0223(10) Uani 1 1 d . E .
C13 C 0.4504(5) 0.6057(2) 0.84841(18) 0.0234(10) Uani 1 1 d . . .
C14 C 0.5106(5) 0.5509(2) 0.86995(19) 0.0258(11) Uani 1 1 d . E .
H14A H 0.5925 0.5618 0.8878 0.031 Uiso 1 1 calc R . .
H14B H 0.5357 0.5240 0.8427 0.031 Uiso 1 1 calc R . .
C15 C 0.4184(5) 0.5178(2) 0.9054(2) 0.0313(11) Uani 1 1 d . . .
H15A H 0.4024 0.5425 0.9349 0.038 Uiso 1 1 calc R E .
H15B H 0.3321 0.5110 0.8890 0.038 Uiso 1 1 calc R . .
C16 C 0.4758(6) 0.4585(2) 0.9216(2) 0.0312(12) Uani 1 1 d . C .
H16A H 0.4111 0.4380 0.9430 0.037 Uiso 0.545(13) 1 calc PR C 1
H16B H 0.4908 0.4335 0.8921 0.037 Uiso 0.545(13) 1 calc PR C 1
H16C H 0.5088 0.4376 0.8919 0.037 Uiso 0.455(13) 1 calc PR C 2
H16D H 0.5529 0.4661 0.9432 0.037 Uiso 0.455(13) 1 calc PR C 2
C17A C 0.6020(12) 0.4655(5) 0.9486(4) 0.042(3) Uani 0.545(13) 1 d P C 1
H17A H 0.6431 0.4267 0.9533 0.063 Uiso 0.545(13) 1 calc PR C 1
H17B H 0.5848 0.4835 0.9808 0.063 Uiso 0.545(13) 1 calc PR C 1
H17C H 0.6618 0.4908 0.9296 0.063 Uiso 0.545(13) 1 calc PR C 1
C17B C 0.3846(13) 0.4194(5) 0.9476(5) 0.039(3) Uani 0.455(13) 1 d P C 2
H17D H 0.4324 0.3843 0.9591 0.058 Uiso 0.455(13) 1 calc PR C 2
H17E H 0.3133 0.4073 0.9253 0.058 Uiso 0.455(13) 1 calc PR C 2
H17F H 0.3468 0.4402 0.9760 0.058 Uiso 0.455(13) 1 calc PR C 2
N4 N 0.3989(4) 0.69242(17) 0.82355(15) 0.0265(9) Uani 1 1 d . . .
C18 C 0.3881(5) 0.7557(2) 0.8126(2) 0.0284(11) Uani 1 1 d . D .
H18A H 0.3961 0.7619 0.7766 0.034 Uiso 0.620(12) 1 calc PR D 1
H18B H 0.4615 0.7770 0.8290 0.034 Uiso 0.620(12) 1 calc PR D 1
H18C H 0.4784 0.7726 0.8114 0.034 Uiso 0.380(12) 1 calc PR D 2
H18D H 0.3484 0.7603 0.7795 0.034 Uiso 0.380(12) 1 calc PR D 2
C19A C 0.2506(8) 0.7816(3) 0.8313(3) 0.0227(19) Uani 0.620(12) 1 d P D 1
H19A H 0.2469 0.8239 0.8220 0.027 Uiso 0.620(12) 1 calc PR D 1
H19B H 0.1788 0.7612 0.8132 0.027 Uiso 0.620(12) 1 calc PR D 1
C20A C 0.2213(8) 0.7769(4) 0.8862(2) 0.025(2) Uani 0.620(12) 1 d P D 1
H20A H 0.2190 0.7349 0.8966 0.029 Uiso 0.620(12) 1 calc PR D 1
H20B H 0.2900 0.7976 0.9057 0.029 Uiso 0.620(12) 1 calc PR D 1
C19B C 0.3140(16) 0.7879(6) 0.8459(5) 0.025(3) Uiso 0.380(12) 1 d P D 2
H19C H 0.3194 0.8301 0.8366 0.030 Uiso 0.380(12) 1 calc PR D 2
H19D H 0.3545 0.7837 0.8790 0.030 Uiso 0.380(12) 1 calc PR D 2
C20B C 0.1700(14) 0.7711(6) 0.8496(5) 0.027(4) Uiso 0.380(12) 1 d P D 2
H20C H 0.1637 0.7279 0.8550 0.033 Uiso 0.380(12) 1 calc PR D 2
H20D H 0.1263 0.7800 0.8177 0.033 Uiso 0.380(12) 1 calc PR D 2
C21 C 0.0893(6) 0.8050(2) 0.8939(2) 0.0427(14) Uani 1 1 d . . .
H21A H 0.0652 0.8026 0.9289 0.064 Uiso 0.620(12) 1 calc PR D 1
H21B H 0.0227 0.7844 0.8741 0.064 Uiso 0.620(12) 1 calc PR D 1
H21C H 0.0934 0.8465 0.8838 0.064 Uiso 0.620(12) 1 calc PR D 1
H21D H -0.0031 0.7919 0.8940 0.064 Uiso 0.380(12) 1 calc PR D 2
H21E H 0.0928 0.8478 0.8884 0.064 Uiso 0.380(12) 1 calc PR D 2
H21F H 0.1302 0.7956 0.9258 0.064 Uiso 0.380(12) 1 calc PR D 2
N5 N 0.3229(4) 0.65660(18) 0.79667(16) 0.0277(9) Uani 1 1 d . E .
N6 N 0.3571(5) 0.60361(17) 0.81240(15) 0.0273(9) Uani 1 1 d . E .
C22 C 0.2890(6) 0.5529(2) 0.7913(2) 0.0390(14) Uani 1 1 d . . .
H22A H 0.2221 0.5386 0.8145 0.059 Uiso 1 1 calc R E .
H22B H 0.3532 0.5214 0.7846 0.059 Uiso 1 1 calc R . .
H22C H 0.2460 0.5646 0.7604 0.059 Uiso 1 1 calc R . .
C23A C 0.6980(10) 0.6834(6) 0.9712(4) 0.029(2) Uiso 0.608(16) 1 d P E 1
H23A H 0.7848 0.6674 0.9730 0.035 Uiso 0.608(16) 1 calc PR E 1
C24A C 0.6658(13) 0.7444(5) 0.9689(3) 0.028(2) Uiso 0.608(16) 1 d P E 1
H24A H 0.7270 0.7762 0.9680 0.034 Uiso 0.608(16) 1 calc PR E 1
C25A C 0.5299(12) 0.7491(5) 0.9680(3) 0.029(2) Uiso 0.608(16) 1 d P E 1
H25A H 0.4818 0.7852 0.9686 0.035 Uiso 0.608(16) 1 calc PR E 1
C26A C 0.4736(10) 0.6927(6) 0.9661(3) 0.031(2) Uiso 0.608(16) 1 d P E 1
H26A H 0.3822 0.6837 0.9627 0.038 Uiso 0.608(16) 1 calc PR E 1
C27A C 0.5806(13) 0.6509(4) 0.9703(3) 0.030(2) Uiso 0.608(16) 1 d P E 1
H27A H 0.5727 0.6092 0.9722 0.036 Uiso 0.608(16) 1 calc PR E 1
C23B C 0.7070(17) 0.7060(10) 0.9691(6) 0.035(4) Uiso 0.392(16) 1 d P E 2
H23B H 0.8002 0.7115 0.9686 0.042 Uiso 0.392(16) 1 calc PR E 2
C24B C 0.612(2) 0.7519(7) 0.9683(6) 0.036(4) Uiso 0.392(16) 1 d P E 2
H24B H 0.6312 0.7930 0.9684 0.043 Uiso 0.392(16) 1 calc PR E 2
C25B C 0.4871(15) 0.7271(8) 0.9674(5) 0.021(3) Uiso 0.392(16) 1 d P E 2
H25B H 0.4056 0.7480 0.9671 0.025 Uiso 0.392(16) 1 calc PR E 2
C26B C 0.5023(15) 0.6655(7) 0.9668(5) 0.022(3) Uiso 0.392(16) 1 d P E 2
H26B H 0.4320 0.6379 0.9641 0.026 Uiso 0.392(16) 1 calc PR E 2
C27B C 0.6422(17) 0.6505(6) 0.9709(5) 0.021(3) Uiso 0.392(16) 1 d P E 2
H27B H 0.6808 0.6124 0.9740 0.025 Uiso 0.392(16) 1 calc PR E 2
Ni2 Ni 0.12235(5) 0.21154(2) 0.89989(2) 0.02113(13) Uani 1 1 d . . .
C28 C 0.2302(5) 0.1766(2) 0.85150(18) 0.0223(10) Uani 1 1 d . H .
C29 C 0.2530(5) 0.1175(2) 0.84012(17) 0.0229(10) Uani 1 1 d . . .
C30 C 0.1962(5) 0.0626(2) 0.8619(2) 0.0277(11) Uani 1 1 d . H .
H30A H 0.1616 0.0377 0.8348 0.033 Uiso 1 1 calc R . .
H30B H 0.1202 0.0737 0.8830 0.033 Uiso 1 1 calc R . .
C31 C 0.2910(5) 0.0259(2) 0.8923(2) 0.0367(13) Uani 1 1 d . . .
H31A H 0.3190 0.0490 0.9215 0.044 Uiso 1 1 calc R H .
H31B H 0.3709 0.0174 0.8724 0.044 Uiso 1 1 calc R . .
C32 C 0.2312(6) -0.0321(2) 0.9096(2) 0.0373(13) Uani 1 1 d . F .
H32A H 0.1605 -0.0234 0.9338 0.045 Uiso 0.584(13) 1 calc PR F 1
H32B H 0.1892 -0.0518 0.8810 0.045 Uiso 0.584(13) 1 calc PR F 1
H32C H 0.2196 -0.0580 0.8805 0.045 Uiso 0.416(13) 1 calc PR F 2
H32D H 0.2952 -0.0516 0.9319 0.045 Uiso 0.416(13) 1 calc PR F 2
C33A C 0.3277(12) -0.0742(4) 0.9327(4) 0.040(3) Uani 0.584(13) 1 d P F 1
H33A H 0.3763 -0.0540 0.9590 0.060 Uiso 0.584(13) 1 calc PR F 1
H33B H 0.3902 -0.0881 0.9076 0.060 Uiso 0.584(13) 1 calc PR F 1
H33C H 0.2797 -0.1080 0.9465 0.060 Uiso 0.584(13) 1 calc PR F 1
C33B C 0.1065(14) -0.0278(6) 0.9347(5) 0.037(4) Uiso 0.416(13) 1 d P F 2
H33D H 0.0697 -0.0674 0.9395 0.055 Uiso 0.416(13) 1 calc PR F 2
H33E H 0.0450 -0.0041 0.9149 0.055 Uiso 0.416(13) 1 calc PR F 2
H33F H 0.1195 -0.0088 0.9669 0.055 Uiso 0.416(13) 1 calc PR F 2
C34 C 0.3288(6) 0.2690(2) 0.8127(2) 0.0321(12) Uani 1 1 d . H .
H34A H 0.3735 0.2770 0.7809 0.038 Uiso 1 1 calc R . .
H34B H 0.2413 0.2886 0.8116 0.038 Uiso 1 1 calc R . .
N7 N 0.3082(4) 0.20489(18) 0.81722(15) 0.0269(9) Uani 1 1 d . . .
C35 C 0.4060(7) 0.2956(3) 0.8518(2) 0.0492(15) Uani 1 1 d . . .
H35A H 0.3605 0.2889 0.8836 0.059 Uiso 1 1 calc R H .
H35B H 0.4104 0.3388 0.8462 0.059 Uiso 1 1 calc R . .
C36 C 0.5394(8) 0.2724(3) 0.8549(3) 0.0576(19) Uani 1 1 d . H .
H36A H 0.5851 0.2804 0.8233 0.069 Uiso 1 1 calc R . .
H36B H 0.5342 0.2290 0.8589 0.069 Uiso 1 1 calc R . .
C37 C 0.6280(6) 0.2988(3) 0.8991(2) 0.0455(14) Uani 1 1 d . . .
H37A H 0.6324 0.3419 0.8962 0.068 Uiso 1 1 calc R H .
H37B H 0.7176 0.2823 0.8972 0.068 Uiso 1 1 calc R . .
H37C H 0.5881 0.2882 0.9309 0.068 Uiso 1 1 calc R . .
C38 C 0.3904(6) 0.0645(2) 0.77519(19) 0.0350(12) Uani 1 1 d . . .
H38A H 0.4356 0.0774 0.7451 0.052 Uiso 1 1 calc R H .
H38B H 0.3173 0.0380 0.7665 0.052 Uiso 1 1 calc R . .
H38C H 0.4531 0.0435 0.7965 0.052 Uiso 1 1 calc R . .
N8 N 0.3765(5) 0.17030(18) 0.78730(16) 0.0304(10) Uani 1 1 d . H .
N9 N 0.3379(4) 0.11643(18) 0.80153(15) 0.0247(9) Uani 1 1 d . H .
C39 C 0.0058(5) 0.2474(2) 0.85528(16) 0.0207(10) Uani 1 1 d . H .
C40 C -0.0221(5) 0.3066(2) 0.84636(16) 0.0234(10) Uani 1 1 d . . .
C41 C 0.0379(6) 0.3608(2) 0.86835(19) 0.0329(13) Uani 1 1 d . G .
H41A H 0.0624 0.3880 0.8413 0.040 Uiso 1 1 calc R . .
H41B H 0.1205 0.3495 0.8856 0.040 Uiso 1 1 calc R . .
C42 C -0.0519(8) 0.3940(2) 0.9049(2) 0.0495(17) Uani 1 1 d . . .
H42A H -0.0955 0.3666 0.9282 0.059 Uiso 0.46(3) 1 calc PR G 1
H42B H -0.1200 0.4175 0.8875 0.059 Uiso 0.46(3) 1 calc PR G 1
H42C H -0.1343 0.4037 0.8868 0.059 Uiso 0.54(3) 1 calc PR G 2
H42D H -0.0765 0.3654 0.9309 0.059 Uiso 0.54(3) 1 calc PR G 2
C43A C 0.0600(16) 0.4380(6) 0.9338(5) 0.027(4) Uani 0.46(3) 1 d P G 1
H43A H 0.1285 0.4140 0.9506 0.033 Uiso 0.46(3) 1 calc PR G 1
H43B H 0.1038 0.4648 0.9100 0.033 Uiso 0.46(3) 1 calc PR G 1
C44A C -0.0183(15) 0.4716(7) 0.9699(6) 0.047(5) Uani 0.46(3) 1 d P G 1
H44A H -0.0973 0.4876 0.9537 0.070 Uiso 0.46(3) 1 calc PR G 1
H44B H 0.0352 0.5040 0.9831 0.070 Uiso 0.46(3) 1 calc PR G 1
H44C H -0.0452 0.4454 0.9969 0.070 Uiso 0.46(3) 1 calc PR G 1
C43B C -0.011(2) 0.4468(6) 0.9294(5) 0.048(4) Uani 0.54(3) 1 d P G 2
H43C H 0.0237 0.4739 0.9037 0.057 Uiso 0.54(3) 1 calc PR G 2
H43D H 0.0649 0.4362 0.9508 0.057 Uiso 0.54(3) 1 calc PR G 2
C44B C -0.109(2) 0.4827(6) 0.9614(5) 0.066(7) Uani 0.54(3) 1 d P G 2
H44D H -0.1761 0.5009 0.9401 0.099 Uiso 0.54(3) 1 calc PR G 2
H44E H -0.0612 0.5135 0.9793 0.099 Uiso 0.54(3) 1 calc PR G 2
H44F H -0.1529 0.4562 0.9850 0.099 Uiso 0.54(3) 1 calc PR G 2
N10 N -0.0799(4) 0.21983(17) 0.82275(14) 0.0220(8) Uani 1 1 d . . .
C45 C -0.0953(5) 0.1553(2) 0.8136(2) 0.0353(13) Uani 1 1 d . H .
H45A H -0.0215 0.1338 0.8295 0.042 Uiso 1 1 calc R . .
H45B H -0.0912 0.1476 0.7777 0.042 Uiso 1 1 calc R . .
C46 C -0.2292(8) 0.1324(2) 0.8343(2) 0.053(2) Uani 1 1 d . . .
H46A H -0.3012 0.1541 0.8175 0.063 Uiso 1 1 calc R H .
H46B H -0.2378 0.0903 0.8251 0.063 Uiso 1 1 calc R . .
C47 C -0.2517(7) 0.1373(3) 0.8887(3) 0.058(2) Uani 1 1 d . H .
H47A H -0.2510 0.1794 0.8985 0.070 Uiso 1 1 calc R . .
H47B H -0.1792 0.1170 0.9065 0.070 Uiso 1 1 calc R . .
C48 C -0.3818(7) 0.1101(3) 0.9030(3) 0.065(2) Uani 1 1 d . . .
H48A H -0.4542 0.1329 0.8882 0.097 Uiso 1 1 calc R H .
H48B H -0.3907 0.1104 0.9390 0.097 Uiso 1 1 calc R . .
H48C H -0.3853 0.0693 0.8910 0.097 Uiso 1 1 calc R . .
N11 N -0.1554(4) 0.25591(19) 0.79648(16) 0.0262(9) Uani 1 1 d . H .
N12 N -0.1200(4) 0.30863(16) 0.81155(13) 0.0203(8) Uani 1 1 d . H .
C49 C -0.1864(6) 0.3603(2) 0.7904(2) 0.0321(12) Uani 1 1 d . . .
H49A H -0.2064 0.3528 0.7555 0.048 Uiso 1 1 calc R H .
H49B H -0.1284 0.3948 0.7931 0.048 Uiso 1 1 calc R . .
H49C H -0.2689 0.3677 0.8083 0.048 Uiso 1 1 calc R . .
C50A C 0.1779(14) 0.1641(5) 0.9631(4) 0.023(3) Uiso 0.487(14) 1 d P H 1
H50A H 0.2169 0.1260 0.9617 0.027 Uiso 0.487(14) 1 calc PR H 1
C51A C 0.2495(10) 0.2185(6) 0.9625(3) 0.020(2) Uiso 0.487(14) 1 d P H 1
H51A H 0.3427 0.2233 0.9605 0.024 Uiso 0.487(14) 1 calc PR H 1
C52A C 0.1542(14) 0.2634(5) 0.9654(4) 0.025(3) Uiso 0.487(14) 1 d P H 1
H52A H 0.1726 0.3045 0.9672 0.030 Uiso 0.487(14) 1 calc PR H 1
C53A C 0.0266(13) 0.2381(6) 0.9651(4) 0.026(3) Uiso 0.487(14) 1 d P H 1
H53A H -0.0551 0.2589 0.9644 0.031 Uiso 0.487(14) 1 calc PR H 1
C54A C 0.0430(14) 0.1752(6) 0.9661(4) 0.029(3) Uiso 0.487(14) 1 d P H 1
H54A H -0.0255 0.1466 0.9684 0.035 Uiso 0.487(14) 1 calc PR H 1
C50B C 0.2334(11) 0.1870(6) 0.9633(4) 0.024(3) Uiso 0.513(14) 1 d P H 2
H50B H 0.3177 0.1686 0.9609 0.029 Uiso 0.513(14) 1 calc PR H 2
C51B C 0.2128(14) 0.2484(6) 0.9663(4) 0.033(3) Uiso 0.513(14) 1 d P H 2
H51B H 0.2787 0.2783 0.9677 0.040 Uiso 0.513(14) 1 calc PR H 2
C52B C 0.0755(13) 0.2565(5) 0.9668(4) 0.024(2) Uiso 0.513(14) 1 d P H 2
H52B H 0.0316 0.2935 0.9674 0.029 Uiso 0.513(14) 1 calc PR H 2
C53B C 0.0118(11) 0.2003(6) 0.9663(4) 0.027(3) Uiso 0.513(14) 1 d P H 2
H53B H -0.0810 0.1936 0.9671 0.033 Uiso 0.513(14) 1 calc PR H 2
C54B C 0.1106(15) 0.1564(5) 0.9645(4) 0.028(3) Uiso 0.513(14) 1 d P H 2
H54B H 0.0977 0.1148 0.9641 0.033 Uiso 0.513(14) 1 calc PR H 2
B1A B 0.9982(3) 0.49247(12) 0.73285(12) 0.037(2) Uiso 0.673(6) 1 d PD I 1
F1A F 1.0475(4) 0.46631(17) 0.77533(16) 0.0430(15) Uani 0.673(6) 1 d PD I 1
F2A F 0.9007(4) 0.45675(16) 0.71263(16) 0.0390(13) Uani 0.673(6) 1 d PD I 1
F3A F 0.9445(5) 0.54717(17) 0.74430(17) 0.0529(18) Uani 0.673(6) 1 d PD I 1
F4A F 1.0997(4) 0.4997(2) 0.69889(18) 0.069(2) Uani 0.673(6) 1 d PD I 1
B1B B 0.9636(7) 0.5021(3) 0.7717(3) 0.035(4) Uiso 0.327(6) 1 d PD I 2
F1B F 1.0547(9) 0.4855(6) 0.8073(4) 0.103(6) Uiso 0.327(6) 1 d PD I 2
F2B F 0.9670(13) 0.4622(5) 0.7329(4) 0.091(6) Uiso 0.327(6) 1 d PD I 2
F3B F 0.9949(10) 0.5581(4) 0.7543(4) 0.039(3) Uiso 0.327(6) 1 d PD I 2
F4B F 0.8378(8) 0.5029(4) 0.7922(3) 0.045(3) Uiso 0.327(6) 1 d PD I 2
B2A B 0.4974(5) 0.4192(2) 0.73564(17) 0.022(2) Uiso 0.482(7) 1 d PD J 1
F5A F 0.5292(8) 0.4423(4) 0.7816(2) 0.039(3) Uani 0.482(7) 1 d PD J 1
F6A F 0.4027(7) 0.4548(4) 0.7133(3) 0.037(3) Uani 0.482(7) 1 d PD J 1
F7A F 0.4474(7) 0.3625(3) 0.7412(3) 0.041(2) Uani 0.482(7) 1 d PD J 1
F8A F 0.6101(6) 0.4174(3) 0.7063(2) 0.047(2) Uani 0.482(7) 1 d PD J 1
B2B B 0.4744(5) 0.4174(2) 0.75903(19) 0.029(3) Uiso 0.518(7) 1 d PD J 2
F5B F 0.5782(7) 0.4447(4) 0.7838(3) 0.050(3) Uani 0.518(7) 1 d PD J 2
F6B F 0.4414(9) 0.4504(3) 0.7176(3) 0.051(3) Uani 0.518(7) 1 d PD J 2
F7B F 0.5127(7) 0.3610(3) 0.7447(3) 0.039(2) Uani 0.518(7) 1 d PD J 2
F8B F 0.3654(6) 0.4136(3) 0.7901(3) 0.068(3) Uani 0.518(7) 1 d PD J 2

loop_
_atom_site_aniso_label
_atom_site_aniso_U_11
_atom_site_aniso_U_22
_atom_site_aniso_U_33
_atom_site_aniso_U_23
_atom_site_aniso_U_13
_atom_site_aniso_U_12
Ni1 0.0245(3) 0.0223(3) 0.0234(3) 0.0034(3) 0.0087(3) 0.0016(2)
C1 0.021(2) 0.024(2) 0.027(2) 0.000(2) 0.010(2) 0.0028(19)
C2 0.030(2) 0.025(2) 0.027(2) 0.002(2) 0.011(2) 0.001(2)
C3 0.049(3) 0.024(3) 0.037(3) 0.004(2) 0.020(3) 0.011(2)
C4B 0.033(7) 0.021(5) 0.055(8) -0.020(5) -0.008(7) 0.008(5)
C5B 0.034(7) 0.040(6) 0.065(8) -0.032(6) -0.008(5) 0.017(5)
C6B 0.036(6) 0.044(7) 0.070(8) -0.030(6) -0.018(6) 0.011(5)
N1 0.0236(19) 0.022(2) 0.0226(19) -0.0022(17) 0.0102(15) -0.0029(17)
C7 0.032(3) 0.024(3) 0.040(3) -0.007(2) 0.016(2) 0.000(2)
C8A 0.020(6) 0.016(4) 0.053(7) 0.004(4) 0.023(5) 0.004(4)
C9A 0.017(5) 0.031(6) 0.047(8) -0.001(5) -0.007(6) -0.012(4)
C8B 0.032(8) 0.021(5) 0.051(8) -0.004(5) 0.002(7) -0.005(5)
C9B 0.036(6) 0.025(5) 0.043(8) -0.003(5) 0.014(6) 0.006(4)
C10 0.047(4) 0.037(3) 0.068(4) 0.010(3) 0.003(4) 0.009(3)
N2 0.027(2) 0.027(2) 0.028(2) -0.0046(17) 0.0133(18) -0.0036(18)
N3 0.0199(18) 0.027(2) 0.0241(19) -0.0013(17) 0.0047(15) -0.0071(17)
C11 0.051(4) 0.030(3) 0.030(3) 0.003(2) 0.017(3) -0.019(3)
C12 0.026(2) 0.019(2) 0.022(2) 0.0033(19) 0.015(2) 0.0041(19)
C13 0.029(2) 0.020(2) 0.021(2) 0.0063(18) 0.0099(19) 0.0013(19)
C14 0.027(3) 0.021(2) 0.030(3) 0.0043(19) 0.007(2) 0.007(2)
C15 0.029(2) 0.027(2) 0.038(3) 0.010(2) 0.005(2) 0.001(2)
C16 0.035(3) 0.027(3) 0.031(3) 0.008(2) -0.004(2) -0.001(2)
C17A 0.055(7) 0.041(6) 0.031(5) 0.008(4) -0.010(5) 0.019(6)
C17B 0.033(7) 0.035(7) 0.048(7) 0.006(5) -0.012(6) 0.004(6)
N4 0.029(2) 0.021(2) 0.029(2) 0.0082(16) 0.0083(18) -0.0004(18)
C18 0.032(3) 0.015(2) 0.039(3) 0.018(2) 0.001(2) -0.002(2)
C19A 0.017(4) 0.017(4) 0.034(4) 0.001(3) 0.000(3) -0.004(3)
C20A 0.034(4) 0.029(4) 0.011(4) -0.007(3) 0.002(3) 0.000(3)
C21 0.043(3) 0.035(3) 0.050(3) -0.020(3) -0.006(3) 0.002(3)
N5 0.033(2) 0.022(2) 0.028(2) -0.0014(17) 0.0053(19) -0.0008(18)
N6 0.041(3) 0.020(2) 0.0209(19) 0.0007(16) 0.0083(18) 0.0025(18)
C22 0.052(4) 0.024(3) 0.040(3) -0.013(2) -0.004(3) 0.001(3)
Ni2 0.0243(3) 0.0200(3) 0.0190(3) 0.0005(2) 0.0076(2) -0.0015(2)
C28 0.021(2) 0.021(2) 0.025(2) 0.0088(19) 0.0065(19) 0.0013(19)
C29 0.025(2) 0.022(2) 0.022(2) 0.0002(19) 0.0021(19) -0.003(2)
C30 0.027(3) 0.017(2) 0.039(3) 0.006(2) 0.012(2) 0.001(2)
C31 0.026(3) 0.027(3) 0.057(4) 0.013(3) 0.009(3) -0.003(2)
C32 0.044(3) 0.022(2) 0.046(3) 0.013(2) 0.008(3) -0.002(2)
C33A 0.060(7) 0.023(5) 0.037(5) 0.005(4) -0.001(5) -0.005(5)
C34 0.043(3) 0.013(2) 0.040(3) 0.009(2) 0.013(3) 0.000(2)
N7 0.035(2) 0.0157(19) 0.030(2) 0.0028(18) 0.0115(17) 0.0025(18)
C35 0.065(4) 0.026(3) 0.057(4) -0.001(3) 0.021(3) -0.003(3)
C36 0.071(5) 0.035(3) 0.067(5) -0.013(3) 0.023(4) -0.007(3)
C37 0.057(4) 0.040(3) 0.040(3) 0.001(3) 0.011(3) -0.003(3)
C38 0.045(3) 0.030(3) 0.030(3) -0.004(2) 0.010(3) 0.012(3)
N8 0.039(3) 0.024(2) 0.028(2) 0.0029(17) 0.011(2) 0.002(2)
N9 0.031(2) 0.0198(19) 0.024(2) -0.0024(16) 0.0082(17) -0.0019(17)
C39 0.025(2) 0.023(2) 0.014(2) -0.0057(18) 0.0083(19) 0.0000(19)
C40 0.034(3) 0.022(2) 0.013(2) 0.0020(18) 0.0080(19) -0.005(2)
C41 0.054(4) 0.022(2) 0.023(3) 0.002(2) -0.002(2) -0.008(2)
C42 0.098(5) 0.026(3) 0.025(3) -0.006(2) 0.004(3) -0.008(3)
C43A 0.005(6) 0.027(6) 0.050(8) -0.025(5) 0.002(5) -0.005(5)
C44A 0.015(8) 0.064(10) 0.062(10) -0.036(8) -0.002(6) -0.003(7)
C43B 0.045(11) 0.044(7) 0.055(8) -0.023(6) 0.009(7) 0.001(7)
C44B 0.097(18) 0.047(7) 0.053(8) -0.033(6) 0.029(10) -0.014(9)
N10 0.025(2) 0.0178(19) 0.0234(19) -0.0015(15) 0.0052(16) 0.0000(16)
C45 0.030(3) 0.024(2) 0.052(3) -0.020(2) -0.014(3) 0.007(2)
C46 0.105(6) 0.015(3) 0.038(3) -0.001(2) -0.005(4) -0.021(3)
C47 0.046(4) 0.036(3) 0.092(6) 0.015(4) 0.000(4) -0.011(3)
C48 0.040(3) 0.053(4) 0.100(6) 0.033(4) 0.001(5) -0.016(3)
N11 0.024(2) 0.029(2) 0.026(2) -0.0096(17) -0.0010(17) 0.0003(17)
N12 0.027(2) 0.0199(18) 0.0141(16) -0.0011(14) -0.0024(16) 0.0001(17)
C49 0.038(3) 0.027(3) 0.031(3) 0.008(2) 0.003(2) 0.007(2)
F1A 0.051(3) 0.023(2) 0.055(3) 0.022(2) -0.014(3) -0.011(2)
F2A 0.038(3) 0.029(2) 0.050(3) 0.023(2) -0.012(2) -0.003(2)
F3A 0.087(5) 0.030(3) 0.042(3) 0.003(2) -0.006(3) 0.018(3)
F4A 0.054(4) 0.061(4) 0.092(5) 0.006(3) 0.020(4) -0.012(3)
F5A 0.043(6) 0.038(5) 0.037(5) -0.014(4) -0.012(4) 0.010(4)
F6A 0.045(5) 0.030(5) 0.037(5) -0.009(3) -0.002(4) 0.016(4)
F7A 0.052(6) 0.029(4) 0.041(4) 0.001(3) 0.005(5) -0.013(4)
F8A 0.046(4) 0.050(4) 0.046(4) 0.007(3) 0.020(4) 0.010(4)
F5B 0.047(7) 0.039(4) 0.064(6) -0.021(4) -0.027(4) 0.005(4)
F6B 0.069(7) 0.015(4) 0.068(6) 0.004(4) -0.022(5) -0.010(4)
F7B 0.046(5) 0.015(3) 0.054(5) -0.013(3) 0.005(4) 0.009(3)
F8B 0.048(5) 0.041(4) 0.115(7) 0.020(4) 0.039(5) 0.009(3)

loop_
_atom_type_symbol
_atom_type_description
_atom_type_scat_dispersion_real
_atom_type_scat_dispersion_imag
_atom_type_scat_source
C C 0.0033 0.0016 'International Tables Vol C Tables 4.2.6.8 and 6.1.1.4'
H H 0.0000 0.0000 'International Tables Vol C Tables 4.2.6.8 and 6.1.1.4'
B B 0.0013 0.0007 'International Tables Vol C Tables 4.2.6.8 and 6.1.1.4'
N N 0.0061 0.0033 'International Tables Vol C Tables 4.2.6.8 and 6.1.1.4'
F F 0.0171 0.0103 'International Tables Vol C Tables 4.2.6.8 and 6.1.1.4'
Ni Ni 0.3393 1.1124 'International Tables Vol C Tables 4.2.6.8 and 6.1.1.4'

loop_
_geom_angle_atom_site_label_1
_geom_angle_atom_site_label_2
_geom_angle_atom_site_label_3
_geom_angle
C12 Ni1 C1 95.9(2)
C12 Ni1 C26A 99.3(3)
C1 Ni1 C26A 158.7(4)
C12 Ni1 C26B 97.1(4)
C1 Ni1 C26B 166.5(4)
C12 Ni1 C24B 148.3(7)
C1 Ni1 C24B 105.3(5)
C26B Ni1 C24B 64.6(6)
C12 Ni1 C23B 156.3(6)
C1 Ni1 C23B 101.6(5)
C26B Ni1 C23B 64.9(6)
C24B Ni1 C23B 39.1(7)
C12 Ni1 C25B 111.5(5)
C1 Ni1 C25B 137.2(5)
C26B Ni1 C25B 38.8(5)
C24B Ni1 C25B 38.2(6)
C23B Ni1 C25B 64.9(6)
C12 Ni1 C27A 108.0(3)
C1 Ni1 C27A 145.5(4)
C26A Ni1 C27A 39.9(4)
C12 Ni1 C23A 142.3(4)
C1 Ni1 C23A 110.0(3)
C26A Ni1 C23A 65.1(4)
C27A Ni1 C23A 38.0(4)
C12 Ni1 C24A 162.8(4)
C1 Ni1 C24A 98.2(3)
C26A Ni1 C24A 64.6(4)
C27A Ni1 C24A 64.4(4)
C23A Ni1 C24A 38.6(4)
C12 Ni1 C25A 125.8(4)
C1 Ni1 C25A 120.3(4)
C26A Ni1 C25A 38.4(4)
C27A Ni1 C25A 64.3(4)
C23A Ni1 C25A 63.3(4)
C24A Ni1 C25A 37.3(4)
C12 Ni1 C27B 118.1(4)
C1 Ni1 C27B 129.2(5)
C26B Ni1 C27B 39.5(5)
C24B Ni1 C27B 64.9(6)
C23B Ni1 C27B 38.2(6)
C25B Ni1 C27B 65.5(5)
N1 C1 C2 101.9(4)
N1 C1 Ni1 128.2(4)
C2 C1 Ni1 129.9(4)
N3 C2 C1 107.3(4)
N3 C2 C3 122.6(4)
C1 C2 C3 130.0(4)
C4A C3 C2 121.0(11)
C2 C3 C4B 110.2(6)
C4A C3 H3A 107.1
C2 C3 H3A 107.1
C4A C3 H3B 107.1
C2 C3 H3B 107.1
H3A C3 H3B 106.8
C2 C3 H3C 109.6
C4B C3 H3C 109.6
C2 C3 H3D 109.6
C4B C3 H3D 109.6
H3C C3 H3D 108.1
C3 C4A C5A 111.5(15)
C3 C4A H4A1 109.3
C5A C4A H4A1 109.3
C3 C4A H4A2 109.3
C5A C4A H4A2 109.3
H4A1 C4A H4A2 108.0
C6A C5A C4A 111.7(16)
C6A C5A H5A1 109.3
C4A C5A H5A1 109.3
C6A C5A H5A2 109.3
C4A C5A H5A2 109.3
H5A1 C5A H5A2 107.9
C5B C4B C3 110.0(10)
C5B C4B H4B1 109.7
C3 C4B H4B1 109.7
C5B C4B H4B2 109.7
C3 C4B H4B2 109.7
H4B1 C4B H4B2 108.2
C6B C5B C4B 112.1(10)
C6B C5B H5B1 109.2
C4B C5B H5B1 109.2
C6B C5B H5B2 109.2
C4B C5B H5B2 109.2
H5B1 C5B H5B2 107.9
C5B C6B H6B1 109.5
C5B C6B H6B2 109.5
H6B1 C6B H6B2 109.5
C5B C6B H6B3 109.5
H6B1 C6B H6B3 109.5
H6B2 C6B H6B3 109.5
N2 N1 C1 115.1(4)
N2 N1 C7 117.1(4)
C1 N1 C7 127.8(4)
C8A C7 N1 115.1(6)
N1 C7 C8B 109.7(6)
C8A C7 H7A 108.5
N1 C7 H7A 108.5
C8A C7 H7B 108.5
N1 C7 H7B 108.5
H7A C7 H7B 107.5
N1 C7 H7C 109.7
C8B C7 H7C 109.7
N1 C7 H7D 109.7
C8B C7 H7D 109.7
H7C C7 H7D 108.2
C7 C8A C9A 110.2(8)
C7 C8A H8A1 109.6
C9A C8A H8A1 109.6
C7 C8A H8A2 109.6
C9A C8A H8A2 109.6
H8A1 C8A H8A2 108.1
C8A C9A C10 112.6(9)
C8A C9A H9A1 109.1
C10 C9A H9A1 109.1
C8A C9A H9A2 109.1
C10 C9A H9A2 109.1
H9A1 C9A H9A2 107.8
C9B C8B C7 113.8(10)
C9B C8B H8B1 108.8
C7 C8B H8B1 108.8
C9B C8B H8B2 108.8
C7 C8B H8B2 108.8
H8B1 C8B H8B2 107.7
C10 C9B C8B 109.6(10)
C10 C9B H9B1 109.8
C8B C9B H9B1 109.8
C10 C9B H9B2 109.8
C8B C9B H9B2 109.8
H9B1 C9B H9B2 108.2
C9A C10 H10A 109.5
C9B C10 H10B 110.9
C9A C10 H10B 109.5
H10A C10 H10B 109.5
C9A C10 H10C 109.5
H10A C10 H10C 109.5
H10B C10 H10C 109.5
C9B C10 H10D 109.5
C9B C10 H10E 109.5
H10D C10 H10E 109.5
C9B C10 H10F 109.5
H10D C10 H10F 109.5
H10E C10 H10F 109.5
N3 N2 N1 103.0(4)
N2 N3 C2 112.7(4)
N2 N3 C11 118.0(4)
C2 N3 C11 129.3(4)
N3 C11 H11A 109.5
N3 C11 H11B 109.5
H11A C11 H11B 109.5
N3 C11 H11C 109.5
H11A C11 H11C 109.5
H11B C11 H11C 109.5
N4 C12 C13 101.5(4)
N4 C12 Ni1 127.6(3)
C13 C12 Ni1 130.6(4)
N6 C13 C12 107.5(4)
N6 C13 C14 122.2(4)
C12 C13 C14 130.2(5)
C13 C14 C15 113.7(4)
C13 C14 H14A 108.8
C15 C14 H14A 108.8
C13 C14 H14B 108.8
C15 C14 H14B 108.8
H14A C14 H14B 107.7
C16 C15 C14 112.3(4)
C16 C15 H15A 109.2
C14 C15 H15A 109.2
C16 C15 H15B 109.2
C14 C15 H15B 109.2
H15A C15 H15B 107.9
C17B C16 C15 115.6(6)
C17A C16 C15 112.1(6)
C17A C16 H16A 109.2
C15 C16 H16A 109.2
C17A C16 H16B 109.2
C15 C16 H16B 109.2
H16A C16 H16B 107.9
C17B C16 H16C 108.4
C15 C16 H16C 108.4
C17B C16 H16D 108.4
C15 C16 H16D 108.4
H16C C16 H16D 107.4
C16 C17A H17A 109.5
C16 C17A H17B 109.5
C16 C17A H17C 109.5
C16 C17B H17D 109.5
C16 C17B H17E 109.5
H17D C17B H17E 109.5
C16 C17B H17F 109.5
H17D C17B H17F 109.5
H17E C17B H17F 109.5
N5 N4 C12 115.5(4)
N5 N4 C18 116.2(4)
C12 N4 C18 128.3(4)
C19B C18 N4 115.2(7)
N4 C18 C19A 111.2(4)
N4 C18 H18A 109.4
C19A C18 H18A 109.4
N4 C18 H18B 109.4
C19A C18 H18B 109.4
H18A C18 H18B 108.0
C19B C18 H18C 108.5
N4 C18 H18C 108.5
C19B C18 H18D 108.5
N4 C18 H18D 108.5
H18C C18 H18D 107.5
C20A C19A C18 117.0(7)
C20A C19A H19A 108.0
C18 C19A H19A 108.0
C20A C19A H19B 108.0
C18 C19A H19B 108.0
H19A C19A H19B 107.3
C21 C20A C19A 106.3(6)
C21 C20A H20A 110.5
C19A C20A H20A 110.5
C21 C20A H20B 110.5
C19A C20A H20B 110.5
H20A C20A H20B 108.7
C18 C19B C20B 115.7(12)
C18 C19B H19C 108.4
C20B C19B H19C 108.4
C18 C19B H19D 108.4
C20B C19B H19D 108.4
H19C C19B H19D 107.4
C19B C20B C21 114.1(10)
C19B C20B H20C 108.7
C21 C20B H20C 108.7
C19B C20B H20D 108.7
C21 C20B H20D 108.7
H20C C20B H20D 107.6
C20A C21 H21A 109.5
C20A C21 H21B 109.5
H21A C21 H21B 109.5
C20A C21 H21C 109.5
H21A C21 H21C 109.5
H21B C21 H21C 109.5
C20B C21 H21D 109.5
C20B C21 H21E 109.5
H21D C21 H21E 109.5
C20B C21 H21F 109.5
H21D C21 H21F 109.5
H21E C21 H21F 109.5
N6 N5 N4 103.0(4)
N5 N6 C13 112.5(4)
N5 N6 C22 117.8(4)
C13 N6 C22 129.7(4)
N6 C22 H22A 109.5
N6 C22 H22B 109.5
H22A C22 H22B 109.5
N6 C22 H22C 109.5
H22A C22 H22C 109.5
H22B C22 H22C 109.5
C27A C23A C24A 108.5(9)
C27A C23A Ni1 70.4(6)
C24A C23A Ni1 70.8(6)
C27A C23A H23A 125.8
C24A C23A H23A 125.8
Ni1 C23A H23A 124.6
C25A C24A C23A 107.8(9)
C25A C24A Ni1 71.5(6)
C23A C24A Ni1 70.6(6)
C25A C24A H24A 126.1
C23A C24A H24A 126.1
Ni1 C24A H24A 123.4
C24A C25A C26A 109.6(9)
C24A C25A Ni1 71.2(6)
C26A C25A Ni1 68.2(5)
C24A C25A H25A 125.2
C26A C25A H25A 125.2
Ni1 C25A H25A 127.0
C25A C26A C27A 107.0(8)
C25A C26A Ni1 73.4(5)
C27A C26A Ni1 71.8(5)
C25A C26A H26A 126.5
C27A C26A H26A 126.5
Ni1 C26A H26A 120.2
C23A C27A C26A 107.0(9)
C23A C27A Ni1 71.6(6)
C26A C27A Ni1 68.3(5)
C23A C27A H27A 126.5
C26A C27A H27A 126.5
Ni1 C27A H27A 125.2
C24B C23B C27B 109.8(15)
C24B C23B Ni1 70.1(9)
C27B C23B Ni1 74.3(9)
C24B C23B H23B 125.1
C27B C23B H23B 125.1
Ni1 C23B H23B 122.1
C25B C24B C23B 108.7(15)
C25B C24B Ni1 71.3(9)
C23B C24B Ni1 70.8(9)
C25B C24B H24B 125.6
C23B C24B H24B 125.6
Ni1 C24B H24B 123.9
C24B C25B C26B 107.7(13)
C24B C25B Ni1 70.5(8)
C26B C25B Ni1 69.9(7)
C24B C25B H25B 126.1
C26B C25B H25B 126.1
Ni1 C25B H25B 125.0
C25B C26B C27B 109.7(12)
C25B C26B Ni1 71.3(8)
C27B C26B Ni1 74.1(7)
C25B C26B H26B 125.1
C27B C26B H26B 125.1
Ni1 C26B H26B 121.1
C23B C27B C26B 103.7(12)
C23B C27B Ni1 67.5(8)
C26B C27B Ni1 66.4(7)
C23B C27B H27B 128.1
C26B C27B H27B 128.1
Ni1 C27B H27B 129.4
C39 Ni2 C28 95.5(2)
C39 Ni2 C50A 156.5(4)
C28 Ni2 C50A 101.5(3)
C39 Ni2 C53A 97.5(3)
C28 Ni2 C53A 166.8(3)
C50A Ni2 C53A 65.3(4)
C39 Ni2 C50B 165.2(3)
C28 Ni2 C50B 98.5(3)
C39 Ni2 C54A 118.3(4)
C28 Ni2 C54A 130.0(5)
C50A Ni2 C54A 38.3(5)
C53A Ni2 C54A 39.6(4)
C39 Ni2 C52B 101.7(3)
C28 Ni2 C52B 157.4(4)
C50B Ni2 C52B 63.5(4)
C39 Ni2 C51A 149.3(4)
C28 Ni2 C51A 103.7(3)
C50A Ni2 C51A 39.4(4)
C53A Ni2 C51A 65.6(4)
C54A Ni2 C51A 65.5(4)
C39 Ni2 C53B 105.5(4)
C28 Ni2 C53B 147.3(4)
C50B Ni2 C53B 64.1(4)
C52B Ni2 C53B 39.0(4)
C39 Ni2 C52A 112.9(4)
C28 Ni2 C52A 135.9(4)
C50A Ni2 C52A 64.3(4)
C53A Ni2 C52A 38.7(4)
C54A Ni2 C52A 64.7(4)
C51A Ni2 C52A 38.2(4)
C39 Ni2 C54B 137.9(4)
C28 Ni2 C54B 110.8(4)
C50B Ni2 C54B 38.8(4)
C52B Ni2 C54B 64.7(4)
C53B Ni2 C54B 38.4(4)
C39 Ni2 C51B 129.0(4)
C28 Ni2 C51B 119.6(4)
C50B Ni2 C51B 38.1(4)
C52B Ni2 C51B 37.8(4)
C53B Ni2 C51B 64.5(4)
C54B Ni2 C51B 64.8(4)
N7 C28 C29 101.7(4)
N7 C28 Ni2 127.4(4)
C29 C28 Ni2 130.9(4)
N9 C29 C28 107.0(4)
N9 C29 C30 122.4(4)
C28 C29 C30 130.5(4)
C29 C30 C31 115.5(4)
C29 C30 H30A 108.4
C31 C30 H30A 108.4
C29 C30 H30B 108.4
C31 C30 H30B 108.4
H30A C30 H30B 107.5
C30 C31 C32 113.0(5)
C30 C31 H31A 109.0
C32 C31 H31A 109.0
C30 C31 H31B 109.0
C32 C31 H31B 109.0
H31A C31 H31B 107.8
C33B C32 C31 115.9(7)
C33A C32 C31 114.8(6)
C33A C32 H32A 108.6
C31 C32 H32A 108.6
C33A C32 H32B 108.6
C31 C32 H32B 108.6
H32A C32 H32B 107.6
C31 C32 H32C 108.3
C33B C32 H32D 108.3
C31 C32 H32D 108.3
H32C C32 H32D 107.4
C32 C33A H33A 109.5
C32 C33A H33B 109.5
C32 C33A H33C 109.5
C32 C33B H33D 109.5
C32 C33B H33E 109.5
H33D C33B H33E 109.5
C32 C33B H33F 109.5
H33D C33B H33F 109.5
H33E C33B H33F 109.5
C35 C34 N7 115.2(5)
C35 C34 H34A 108.5
N7 C34 H34A 108.5
C35 C34 H34B 108.5
N7 C34 H34B 108.5
H34A C34 H34B 107.5
N8 N7 C28 115.9(4)
N8 N7 C34 117.3(4)
C28 N7 C34 126.6(4)
C34 C35 C36 113.2(5)
C34 C35 H35A 108.9
C36 C35 H35A 108.9
C34 C35 H35B 108.9
C36 C35 H35B 108.9
H35A C35 H35B 107.8
C35 C36 C37 115.3(5)
C35 C36 H36A 108.5
C37 C36 H36A 108.5
C35 C36 H36B 108.5
C37 C36 H36B 108.5
H36A C36 H36B 107.5
C36 C37 H37A 109.5
C36 C37 H37B 109.5
H37A C37 H37B 109.5
C36 C37 H37C 109.5
H37A C37 H37C 109.5
H37B C37 H37C 109.5
N9 C38 H38A 109.5
N9 C38 H38B 109.5
H38A C38 H38B 109.5
N9 C38 H38C 109.5
H38A C38 H38C 109.5
H38B C38 H38C 109.5
N7 N8 N9 102.2(4)
N8 N9 C29 113.1(4)
N8 N9 C38 118.9(4)
C29 N9 C38 128.0(4)
N10 C39 C40 101.3(4)
N10 C39 Ni2 127.5(3)
C40 C39 Ni2 131.1(4)
N12 C40 C39 107.4(4)
N12 C40 C41 122.7(4)
C39 C40 C41 129.8(5)
C40 C41 C42 114.8(5)
C40 C41 H41A 108.6
C42 C41 H41A 108.6
C40 C41 H41B 108.6
C42 C41 H41B 108.6
H41A C41 H41B 107.5
C43B C42 C41 122.5(9)
C41 C42 C43A 101.0(7)
C41 C42 H42A 111.6
C43A C42 H42A 111.6
C41 C42 H42B 111.6
C43A C42 H42B 111.6
H42A C42 H42B 109.4
C43B C42 H42C 106.7
C41 C42 H42C 106.7
C43B C42 H42D 106.7
C41 C42 H42D 106.7
H42C C42 H42D 106.6
C44A C43A C42 104.6(9)
C44A C43A H43A 110.8
C42 C43A H43A 110.8
C44A C43A H43B 110.8
C42 C43A H43B 110.8
H43A C43A H43B 108.9
C42 C43B C44B 120.8(13)
C42 C43B H43C 107.1
C44B C43B H43C 107.1
C42 C43B H43D 107.1
C44B C43B H43D 107.1
H43C C43B H43D 106.8
C43B C44B H44D 109.5
C43B C44B H44E 109.5
H44D C44B H44E 109.5
C43B C44B H44F 109.5
H44D C44B H44F 109.5
H44E C44B H44F 109.5
N11 N10 C39 115.1(4)
N11 N10 C45 117.0(4)
C39 N10 C45 127.9(4)
N10 C45 C46 111.0(4)
N10 C45 H45A 109.4
C46 C45 H45A 109.4
N10 C45 H45B 109.4
C46 C45 H45B 109.4
H45A C45 H45B 108.0
C47 C46 C45 117.7(6)
C47 C46 H46A 107.9
C45 C46 H46A 107.9
C47 C46 H46B 107.9
C45 C46 H46B 107.9
H46A C46 H46B 107.2
C46 C47 C48 110.9(7)
C46 C47 H47A 109.5
C48 C47 H47A 109.5
C46 C47 H47B 109.5
C48 C47 H47B 109.5
H47A C47 H47B 108.0
C47 C48 H48A 109.5
C47 C48 H48B 109.5
H48A C48 H48B 109.5
C47 C48 H48C 109.5
H48A C48 H48C 109.5
H48B C48 H48C 109.5
N12 N11 N10 103.7(4)
N11 N12 C40 112.4(4)
N11 N12 C49 118.6(4)
C40 N12 C49 129.0(4)
N12 C49 H49A 109.5
N12 C49 H49B 109.5
H49A C49 H49B 109.5
N12 C49 H49C 109.5
H49A C49 H49C 109.5
H49B C49 H49C 109.5
C54A C50A C51A 110.0(10)
C54A C50A Ni2 72.1(7)
C51A C50A Ni2 71.6(6)
C54A C50A H50A 125.0
C51A C50A H50A 125.0
Ni2 C50A H50A 122.9
C52A C51A C50A 106.1(9)
C52A C51A Ni2 71.6(6)
C50A C51A Ni2 69.0(6)
C52A C51A H51A 127.0
C50A C51A H51A 127.0
Ni2 C51A H51A 124.1
C51A C52A C53A 109.4(9)
C51A C52A Ni2 70.2(6)
C53A C52A Ni2 68.8(6)
C51A C52A H52A 125.3
C53A C52A H52A 125.3
Ni2 C52A H52A 127.4
C52A C53A C54A 107.4(10)
C52A C53A Ni2 72.6(6)
C54A C53A Ni2 71.3(7)
C52A C53A H53A 126.3
C54A C53A H53A 126.3
Ni2 C53A H53A 121.6
C50A C54A C53A 107.0(11)
C50A C54A Ni2 69.6(7)
C53A C54A Ni2 69.2(7)
C50A C54A H54A 126.5
C53A C54A H54A 126.5
Ni2 C54A H54A 126.3
C51B C50B C54B 110.5(10)
C51B C50B Ni2 73.1(7)
C54B C50B Ni2 71.7(6)
C51B C50B H50B 124.7
C54B C50B H50B 124.7
Ni2 C50B H50B 122.1
C52B C51B C50B 106.1(10)
C52B C51B Ni2 69.1(6)
C50B C51B Ni2 68.8(6)
C52B C51B H51B 127.0
C50B C51B H51B 127.0
Ni2 C51B H51B 126.7
C51B C52B C53B 109.3(10)
C51B C52B Ni2 73.1(6)
C53B C52B Ni2 70.5(6)
C51B C52B H52B 125.3
C53B C52B H52B 125.3
Ni2 C52B H52B 122.7
C54B C53B C52B 108.1(9)
C54B C53B Ni2 71.6(6)
C52B C53B Ni2 70.4(6)
C54B C53B H53B 126.0
C52B C53B H53B 126.0
Ni2 C53B H53B 123.6
C53B C54B C50B 105.9(9)
C53B C54B Ni2 70.0(6)
C50B C54B Ni2 69.5(6)
C53B C54B H54B 127.0
C50B C54B H54B 127.0
Ni2 C54B H54B 125.0
F2A B1A F3A 109.35(14)
F2A B1A F1A 109.51(14)
F3A B1A F1A 109.63(14)
F2A B1A F4A 109.33(14)
F3A B1A F4A 109.39(14)
F1A B1A F4A 109.61(14)
F2B B1B F4B 109.54(15)
F2B B1B F1B 109.54(15)
F4B B1B F1B 109.31(15)
F2B B1B F3B 109.43(15)
F4B B1B F3B 109.54(15)
F1B B1B F3B 109.47(15)
F5A B2A F7A 109.50(15)
F5A B2A F8A 109.53(15)
F7A B2A F8A 109.46(15)
F5A B2A F6A 109.41(15)
F7A B2A F6A 109.50(15)
F8A B2A F6A 109.43(15)
F5B B2B F7B 109.52(15)
F5B B2B F6B 109.39(15)
F7B B2B F6B 109.52(15)
F5B B2B F8B 109.45(15)
F7B B2B F8B 109.46(15)
F6B B2B F8B 109.49(15)

loop_
_geom_bond_atom_site_label_1
_geom_bond_atom_site_label_2
_geom_bond_distance
Ni1 C12 1.893(5)
Ni1 C1 1.893(5)
Ni1 C26A 2.089(9)
Ni1 C26B 2.101(13)
Ni1 C24B 2.108(16)
Ni1 C23B 2.117(16)
Ni1 C25B 2.118(13)
Ni1 C27A 2.136(9)
Ni1 C23A 2.150(10)
Ni1 C24A 2.152(10)
Ni1 C25A 2.156(9)
Ni1 C27B 2.206(13)
C1 N1 1.363(6)
C1 C2 1.388(7)
C2 N3 1.354(6)
C2 C3 1.505(7)
C3 C4A 1.37(3)
C3 C4B 1.658(16)
C3 H3A 0.9900
C3 H3B 0.9900
C3 H3C 0.9900
C3 H3D 0.9900
C4A C5A 1.58(3)
C4A H4A1 0.9900
C4A H4A2 0.9900
C5A C6A 1.47(2)
C5A H5A1 0.9900
C5A H5A2 0.9900
C6A H6A1 0.9800
C6A H6A2 0.9800
C6A H6A3 0.9800
C4B C5B 1.536(15)
C4B H4B1 0.9900
C4B H4B2 0.9900
C5B C6B 1.505(15)
C5B H5B1 0.9900
C5B H5B2 0.9900
C6B H6B1 0.9800
C6B H6B2 0.9800
C6B H6B3 0.9800
N1 N2 1.335(5)
N1 C7 1.474(6)
C7 C8A 1.447(12)
C7 C8B 1.639(14)
C7 H7A 0.9900
C7 H7B 0.9900
C7 H7C 0.9900
C7 H7D 0.9900
C8A C9A 1.542(15)
C8A H8A1 0.9900
C8A H8A2 0.9900
C9A C10 1.611(13)
C9A H9A1 0.9900
C9A H9A2 0.9900
C8B C9B 1.493(19)
C8B H8B1 0.9900
C8B H8B2 0.9900
C9B C10 1.453(13)
C9B H9B1 0.9900
C9B H9B2 0.9900
C10 H10A 0.9800
C10 H10B 0.9800
C10 H10C 0.9800
C10 H10D 0.9800
C10 H10E 0.9800
C10 H10F 0.9800
N2 N3 1.312(6)
N3 C11 1.475(6)
C11 H11A 0.9800
C11 H11B 0.9800
C11 H11C 0.9800
C12 N4 1.367(6)
C12 C13 1.396(7)
C13 N6 1.357(7)
C13 C14 1.501(6)
C14 C15 1.535(7)
C14 H14A 0.9900
C14 H14B 0.9900
C15 C16 1.527(7)
C15 H15A 0.9900
C15 H15B 0.9900
C16 C17B 1.461(14)
C16 C17A 1.479(12)
C16 H16A 0.9900
C16 H16B 0.9900
C16 H16C 0.9900
C16 H16D 0.9900
C17A H17A 0.9800
C17A H17B 0.9800
C17A H17C 0.9800
C17B H17D 0.9800
C17B H17E 0.9800
C17B H17F 0.9800
N4 N5 1.334(6)
N4 C18 1.466(6)
C18 C19B 1.381(14)
C18 C19A 1.591(9)
C18 H18A 0.9900
C18 H18B 0.9900
C18 H18C 0.9900
C18 H18D 0.9900
C19A C20A 1.523(11)
C19A H19A 0.9900
C19A H19B 0.9900
C20A C21 1.492(9)
C20A H20A 0.9900
C20A H20B 0.9900
C19B C20B 1.51(2)
C19B H19C 0.9900
C19B H19D 0.9900
C20B C21 1.643(14)
C20B H20C 0.9900
C20B H20D 0.9900
C21 H21A 0.9800
C21 H21B 0.9800
C21 H21C 0.9800
C21 H21D 0.9800
C21 H21E 0.9800
C21 H21F 0.9800
N5 N6 1.320(6)
N6 C22 1.456(7)
C22 H22A 0.9800
C22 H22B 0.9800
C22 H22C 0.9800
C23A C27A 1.396(15)
C23A C24A 1.421(14)
C23A H23A 0.9500
C24A C25A 1.377(14)
C24A H24A 0.9500
C25A C26A 1.399(14)
C25A H25A 0.9500
C26A C27A 1.442(14)
C26A H26A 0.9500
C27A H27A 0.9500
C23B C24B 1.41(2)
C23B C27B 1.42(2)
C23B H23B 0.9500
C24B C25B 1.38(2)
C24B H24B 0.9500
C25B C26B 1.402(19)
C25B H25B 0.9500
C26B C27B 1.459(19)
C26B H26B 0.9500
C27B H27B 0.9500
Ni2 C39 1.873(5)
Ni2 C28 1.880(5)
Ni2 C50A 2.099(10)
Ni2 C53A 2.103(11)
Ni2 C50B 2.127(10)
Ni2 C54A 2.131(12)
Ni2 C52B 2.133(10)
Ni2 C51A 2.134(10)
Ni2 C53B 2.134(10)
Ni2 C52A 2.153(11)
Ni2 C54B 2.155(10)
Ni2 C51B 2.184(12)
C28 N7 1.377(6)
C28 C29 1.393(7)
C29 N9 1.353(6)
C29 C30 1.491(6)
C30 C31 1.512(7)
C30 H30A 0.9900
C30 H30B 0.9900
C31 C32 1.519(7)
C31 H31A 0.9900
C31 H31B 0.9900
C32 C33B 1.435(15)
C32 C33A 1.500(11)
C32 H32A 0.9900
C32 H32B 0.9900
C32 H32C 0.9900
C32 H32D 0.9900
C33A H33A 0.9800
C33A H33B 0.9800
C33A H33C 0.9800
C33B H33D 0.9800
C33B H33E 0.9800
C33B H33F 0.9800
C34 C35 1.447(9)
C34 N7 1.472(6)
C34 H34A 0.9900
C34 H34B 0.9900
N7 N8 1.322(6)
C35 C36 1.449(10)
C35 H35A 0.9900
C35 H35B 0.9900
C36 C37 1.610(9)
C36 H36A 0.9900
C36 H36B 0.9900
C37 H37A 0.9800
C37 H37B 0.9800
C37 H37C 0.9800
C38 N9 1.475(6)
C38 H38A 0.9800
C38 H38B 0.9800
C38 H38C 0.9800
N8 N9 1.338(6)
C39 N10 1.385(6)
C39 C40 1.390(7)
C40 N12 1.368(6)
C40 C41 1.494(7)
C41 C42 1.539(8)
C41 H41A 0.9900
C41 H41B 0.9900
C42 C43B 1.428(14)
C42 C43A 1.699(13)
C42 H42A 0.9900
C42 H42B 0.9900
C42 H42C 0.9900
C42 H42D 0.9900
C43A C44A 1.470(17)
C43A H43A 0.9900
C43A H43B 0.9900
C44A H44A 0.9800
C44A H44B 0.9800
C44A H44C 0.9800
C43B C44B 1.550(17)
C43B H43C 0.9900
C43B H43D 0.9900
C44B H44D 0.9800
C44B H44E 0.9800
C44B H44F 0.9800
N10 N11 1.325(6)
N10 C45 1.489(6)
C45 C46 1.554(9)
C45 H45A 0.9900
C45 H45B 0.9900
C46 C47 1.496(10)
C46 H46A 0.9900
C46 H46B 0.9900
C47 C48 1.501(9)
C47 H47A 0.9900
C47 H47B 0.9900
C48 H48A 0.9800
C48 H48B 0.9800
C48 H48C 0.9800
N11 N12 1.312(5)
N12 C49 1.465(6)
C49 H49A 0.9800
C49 H49B 0.9800
C49 H49C 0.9800
C50A C54A 1.389(17)
C50A C51A 1.429(15)
C50A H50A 0.9500
C51A C52A 1.403(15)
C51A H51A 0.9500
C52A C53A 1.411(16)
C52A H52A 0.9500
C53A C54A 1.434(17)
C53A H53A 0.9500
C54A H54A 0.9500
C50B C51B 1.408(16)
C50B C54B 1.422(15)
C50B H50B 0.9500
C51B C52B 1.399(16)
C51B H51B 0.9500
C52B C53B 1.426(16)
C52B H52B 0.9500
C53B C54B 1.410(15)
C53B H53B 0.9500
C54B H54B 0.9500
B1A F2A 1.387(2)
B1A F3A 1.387(2)
B1A F1A 1.387(2)
B1A F4A 1.387(2)
B1B F2B 1.387(2)
B1B F4B 1.387(2)
B1B F1B 1.387(2)
B1B F3B 1.387(2)
B2A F5A 1.389(3)
B2A F7A 1.389(3)
B2A F8A 1.389(3)
B2A F6A 1.389(3)
B2B F5B 1.389(3)
B2B F7B 1.389(3)
B2B F6B 1.389(3)
B2B F8B 1.390(3)

loop_
_geom_torsion_atom_site_label_1
_geom_torsion_atom_site_label_2
_geom_torsion_atom_site_label_3
_geom_torsion_atom_site_label_4
_geom_torsion
C12 Ni1 C1 N1 -64.1(5)
C26A Ni1 C1 N1 160.4(8)
C26B Ni1 C1 N1 100(2)
C24B Ni1 C1 N1 139.8(8)
C23B Ni1 C1 N1 99.7(7)
C25B Ni1 C1 N1 165.1(6)
C27A Ni1 C1 N1 70.2(7)
C23A Ni1 C1 N1 88.0(6)
C24A Ni1 C1 N1 126.0(5)
C25A Ni1 C1 N1 158.1(5)
C27B Ni1 C1 N1 69.8(7)
C12 Ni1 C1 C2 112.3(5)
C26A Ni1 C1 C2 -23.2(12)
C26B Ni1 C1 C2 -84(2)
C24B Ni1 C1 C2 -43.8(8)
C23B Ni1 C1 C2 -83.9(8)
C25B Ni1 C1 C2 -18.5(8)
C27A Ni1 C1 C2 -113.5(7)
C23A Ni1 C1 C2 -95.6(6)
C24A Ni1 C1 C2 -57.6(6)
C25A Ni1 C1 C2 -25.5(7)
C27B Ni1 C1 C2 -113.8(6)
N1 C1 C2 N3 0.6(6)
Ni1 C1 C2 N3 -176.5(4)
N1 C1 C2 C3 -180.0(6)
Ni1 C1 C2 C3 2.9(9)
N3 C2 C3 C4A -76.0(14)
C1 C2 C3 C4A 104.7(14)
N3 C2 C3 C4B -68.9(9)
C1 C2 C3 C4B 111.8(9)
C2 C3 C4A C5A -166.6(11)
C3 C4A C5A C6A 177.5(16)
C2 C3 C4B C5B -176.9(9)
C3 C4B C5B C6B -175.2(11)
C2 C1 N1 N2 -0.3(6)
Ni1 C1 N1 N2 176.9(4)
C2 C1 N1 C7 177.8(5)
Ni1 C1 N1 C7 -5.0(8)
N2 N1 C7 C8A 112.7(6)
C1 N1 C7 C8A -65.4(8)
N2 N1 C7 C8B 72.9(7)
C1 N1 C7 C8B -105.1(7)
N1 C7 C8A C9A -67.1(9)
C7 C8A C9A C10 176.0(7)
N1 C7 C8B C9B 65.9(10)
C7 C8B C9B C10 172.9(7)
C1 N1 N2 N3 -0.2(6)
C7 N1 N2 N3 -178.5(4)
N1 N2 N3 C2 0.6(5)
N1 N2 N3 C11 179.6(4)
C1 C2 N3 N2 -0.8(6)
C3 C2 N3 N2 179.7(5)
C1 C2 N3 C11 -179.6(5)
C3 C2 N3 C11 0.9(8)
C1 Ni1 C12 N4 -66.2(4)
C26A Ni1 C12 N4 98.8(5)
C26B Ni1 C12 N4 117.6(6)
C24B Ni1 C12 N4 65.9(10)
C23B Ni1 C12 N4 156.6(11)
C25B Ni1 C12 N4 80.2(6)
C27A Ni1 C12 N4 139.0(5)
C23A Ni1 C12 N4 159.8(5)
C24A Ni1 C12 N4 78.1(12)
C25A Ni1 C12 N4 68.2(6)
C27B Ni1 C12 N4 153.0(6)
C1 Ni1 C12 C13 119.7(4)
C26A Ni1 C12 C13 -75.2(6)
C26B Ni1 C12 C13 -56.5(6)
C24B Ni1 C12 C13 -108.2(9)
C23B Ni1 C12 C13 -17.5(13)
C25B Ni1 C12 C13 -93.8(6)
C27A Ni1 C12 C13 -35.1(6)
C23A Ni1 C12 C13 -14.3(7)
C24A Ni1 C12 C13 -96.0(11)
C25A Ni1 C12 C13 -105.9(5)
C27B Ni1 C12 C13 -21.0(7)
N4 C12 C13 N6 0.4(5)
Ni1 C12 C13 N6 175.6(3)
N4 C12 C13 C14 175.5(5)
Ni1 C12 C13 C14 -9.3(8)
N6 C13 C14 C15 -74.9(6)
C12 C13 C14 C15 110.6(6)
C13 C14 C15 C16 172.9(5)
C14 C15 C16 C17B -168.9(7)
C14 C15 C16 C17A 61.6(8)
C13 C12 N4 N5 0.0(5)
Ni1 C12 N4 N5 -175.4(3)
C13 C12 N4 C18 -177.2(5)
Ni1 C12 N4 C18 7.4(7)
N5 N4 C18 C19B 102.7(9)
C12 N4 C18 C19B -80.2(10)
N5 N4 C18 C19A 71.6(6)
C12 N4 C18 C19A -111.2(6)
C19B C18 C19A C20A -44.0(14)
N4 C18 C19A C20A 59.9(8)
C18 C19A C20A C21 179.0(5)
N4 C18 C19B C20B -62.8(13)
C18 C19B C20B C21 173.3(9)
C12 N4 N5 N6 -0.4(5)
C18 N4 N5 N6 177.1(4)
N4 N5 N6 C13 0.7(5)
N4 N5 N6 C22 178.3(4)
C12 C13 N6 N5 -0.8(5)
C14 C13 N6 N5 -176.3(4)
C12 C13 N6 C22 -178.0(5)
C14 C13 N6 C22 6.4(8)
C12 Ni1 C23A C27A -33.3(9)
C1 Ni1 C23A C27A -163.6(6)
C26A Ni1 C23A C27A 38.8(6)
C24A Ni1 C23A C27A 118.7(9)
C25A Ni1 C23A C27A 81.6(7)
C12 Ni1 C23A C24A -151.9(6)
C1 Ni1 C23A C24A 77.7(7)
C26A Ni1 C23A C24A -79.9(7)
C27A Ni1 C23A C24A -118.7(9)
C25A Ni1 C23A C24A -37.1(6)
C27A C23A C24A C25A 1.6(12)
Ni1 C23A C24A C25A 62.3(7)
C27A C23A C24A Ni1 -60.6(7)
C12 Ni1 C24A C25A -13.3(15)
C1 Ni1 C24A C25A 130.8(6)
C26A Ni1 C24A C25A -36.1(6)
C27A Ni1 C24A C25A -80.5(7)
C23A Ni1 C24A C25A -117.3(9)
C27B Ni1 C24A C25A -98.0(8)
C12 Ni1 C24A C23A 104.0(13)
C1 Ni1 C24A C23A -111.9(6)
C26A Ni1 C24A C23A 81.2(7)
C27A Ni1 C24A C23A 36.8(6)
C25A Ni1 C24A C23A 117.3(9)
C23A C24A C25A C26A -4.2(11)
Ni1 C24A C25A C26A 57.5(7)
C23A C24A C25A Ni1 -61.7(7)
C12 Ni1 C25A C24A 175.2(5)
C1 Ni1 C25A C24A -60.2(7)
C26A Ni1 C25A C24A 121.1(8)
C27A Ni1 C25A C24A 80.9(7)
C23A Ni1 C25A C24A 38.3(6)
C12 Ni1 C25A C26A 54.0(7)
C1 Ni1 C25A C26A 178.6(6)
C27A Ni1 C25A C26A -40.3(6)
C23A Ni1 C25A C26A -82.8(6)
C24A Ni1 C25A C26A -121.1(8)
C24A C25A C26A C27A 5.1(10)
Ni1 C25A C26A C27A 64.4(6)
C24A C25A C26A Ni1 -59.3(7)
C12 Ni1 C26A C25A -138.3(6)
C1 Ni1 C26A C25A -3.3(13)
C27A Ni1 C26A C25A 114.8(8)
C23A Ni1 C26A C25A 77.8(6)
C24A Ni1 C26A C25A 35.0(5)
C12 Ni1 C26A C27A 106.9(6)
C1 Ni1 C26A C27A -118.1(11)
C23A Ni1 C26A C27A -37.0(6)
C24A Ni1 C26A C27A -79.8(6)
C25A Ni1 C26A C27A -114.8(8)
C24A C23A C27A C26A 1.5(11)
Ni1 C23A C27A C26A -59.4(6)
C24A C23A C27A Ni1 60.9(7)
C25A C26A C27A C23A -4.0(10)
Ni1 C26A C27A C23A 61.5(7)
C25A C26A C27A Ni1 -65.5(6)
C12 Ni1 C27A C23A 159.4(6)
C1 Ni1 C27A C23A 27.9(9)
C26A Ni1 C27A C23A -117.7(8)
C24A Ni1 C27A C23A -37.3(6)
C25A Ni1 C27A C23A -78.9(7)
C12 Ni1 C27A C26A -83.0(6)
C1 Ni1 C27A C26A 145.6(7)
C23A Ni1 C27A C26A 117.7(8)
C24A Ni1 C27A C26A 80.3(6)
C25A Ni1 C27A C26A 38.8(6)
C12 Ni1 C23B C24B -123.5(15)
C1 Ni1 C23B C24B 100.1(11)
C26B Ni1 C23B C24B -79.9(11)
C25B Ni1 C23B C24B -36.9(9)
C27B Ni1 C23B C24B -118.5(14)
C12 Ni1 C23B C27B -5.0(18)
C1 Ni1 C23B C27B -141.4(8)
C26B Ni1 C23B C27B 38.6(8)
C24B Ni1 C23B C27B 118.5(13)
C25B Ni1 C23B C27B 81.6(9)
C27B C23B C24B C25B -2.5(17)
Ni1 C23B C24B C25B 61.5(10)
C27B C23B C24B Ni1 -64.1(10)
C12 Ni1 C24B C25B 21.8(15)
C1 Ni1 C24B C25B 152.0(9)
C26B Ni1 C24B C25B -37.7(8)
C23B Ni1 C24B C25B -118.5(14)
C27B Ni1 C24B C25B -81.6(9)
C12 Ni1 C24B C23B 140.3(12)
C1 Ni1 C24B C23B -89.6(11)
C26B Ni1 C24B C23B 80.8(11)
C25B Ni1 C24B C23B 118.5(14)
C27B Ni1 C24B C23B 36.9(10)
C23B C24B C25B C26B -0.9(16)
Ni1 C24B C25B C26B 60.3(9)
C23B C24B C25B Ni1 -61.2(11)
C12 Ni1 C25B C24B -167.9(9)
C1 Ni1 C25B C24B -41.9(12)
C26B Ni1 C25B C24B 118.2(12)
C23B Ni1 C25B C24B 37.7(10)
C27B Ni1 C25B C24B 80.0(10)
C12 Ni1 C25B C26B 73.9(9)
C1 Ni1 C25B C26B -160.1(8)
C24B Ni1 C25B C26B -118.2(12)
C23B Ni1 C25B C26B -80.5(9)
C27B Ni1 C25B C26B -38.2(8)
C24B C25B C26B C27B 3.9(15)
Ni1 C25B C26B C27B 64.6(9)
C24B C25B C26B Ni1 -60.7(10)
C12 Ni1 C26B C25B -115.7(9)
C1 Ni1 C26B C25B 81(3)
C24B Ni1 C26B C25B 37.1(9)
C23B Ni1 C26B C25B 80.5(9)
C27B Ni1 C26B C25B 117.9(11)
C12 Ni1 C26B C27B 126.4(7)
C1 Ni1 C26B C27B -37(3)
C24B Ni1 C26B C27B -80.8(9)
C23B Ni1 C26B C27B -37.3(8)
C25B Ni1 C26B C27B -117.9(11)
C24B C23B C27B C26B 4.7(16)
Ni1 C23B C27B C26B -56.8(9)
C24B C23B C27B Ni1 61.5(11)
C25B C26B C27B C23B -5.3(15)
Ni1 C26B C27B C23B 57.5(9)
C25B C26B C27B Ni1 -62.8(9)
C12 Ni1 C27B C23B 177.7(8)
C1 Ni1 C27B C23B 52.0(10)
C26B Ni1 C27B C23B -117.5(12)
C24B Ni1 C27B C23B -37.7(9)
C25B Ni1 C27B C23B -80.0(10)
C12 Ni1 C27B C26B -64.8(8)
C1 Ni1 C27B C26B 169.5(7)
C24B Ni1 C27B C26B 79.8(9)
C23B Ni1 C27B C26B 117.5(12)
C25B Ni1 C27B C26B 37.5(8)
C39 Ni2 C28 N7 64.8(5)
C50A Ni2 C28 N7 -131.4(6)
C53A Ni2 C28 N7 -126.0(19)
C50B Ni2 C28 N7 -110.5(6)
C54A Ni2 C28 N7 -160.4(5)
C52B Ni2 C28 N7 -74.7(10)
C51A Ni2 C28 N7 -91.0(6)
C53B Ni2 C28 N7 -164.7(6)
C52A Ni2 C28 N7 -66.6(7)
C54B Ni2 C28 N7 -148.7(5)
C51B Ni2 C28 N7 -76.6(6)
C39 Ni2 C28 C29 -114.8(5)
C50A Ni2 C28 C29 49.0(7)
C53A Ni2 C28 C29 54(2)
C50B Ni2 C28 C29 69.9(6)
C54A Ni2 C28 C29 20.0(7)
C52B Ni2 C28 C29 105.7(9)
C51A Ni2 C28 C29 89.4(6)
C53B Ni2 C28 C29 15.7(9)
C52A Ni2 C28 C29 113.8(6)
C54B Ni2 C28 C29 31.7(7)
C51B Ni2 C28 C29 103.8(6)
N7 C28 C29 N9 -0.5(5)
Ni2 C28 C29 N9 179.2(4)
N7 C28 C29 C30 -177.8(5)
Ni2 C28 C29 C30 1.9(9)
N9 C29 C30 C31 73.2(7)
C28 C29 C30 C31 -109.8(6)
C29 C30 C31 C32 -174.8(5)
C30 C31 C32 C33B -52.4(9)
C30 C31 C32 C33A 170.5(6)
C29 C28 N7 N8 -1.1(6)
Ni2 C28 N7 N8 179.2(4)
C29 C28 N7 C34 -177.1(5)
Ni2 C28 N7 C34 3.2(8)
C35 C34 N7 N8 -105.8(6)
C35 C34 N7 C28 70.2(7)
N7 C34 C35 C36 61.4(7)
C34 C35 C36 C37 -177.8(5)
C28 N7 N8 N9 2.2(6)
C34 N7 N8 N9 178.6(4)
N7 N8 N9 C29 -2.5(6)
N7 N8 N9 C38 178.1(5)
C28 C29 N9 N8 1.9(6)
C30 C29 N9 N8 179.5(5)
C28 C29 N9 C38 -178.6(5)
C30 C29 N9 C38 -1.1(8)
C28 Ni2 C39 N10 65.3(4)
C50A Ni2 C39 N10 -71.3(9)
C53A Ni2 C39 N10 -112.2(6)
C50B Ni2 C39 N10 -133.1(15)
C54A Ni2 C39 N10 -76.6(6)
C52B Ni2 C39 N10 -129.5(5)
C51A Ni2 C39 N10 -165.8(6)
C53B Ni2 C39 N10 -89.5(5)
C52A Ni2 C39 N10 -149.2(5)
C54B Ni2 C39 N10 -64.4(6)
C51B Ni2 C39 N10 -159.0(5)
C28 Ni2 C39 C40 -116.8(5)
C50A Ni2 C39 C40 106.6(9)
C53A Ni2 C39 C40 65.7(6)
C50B Ni2 C39 C40 44.8(17)
C54A Ni2 C39 C40 101.3(6)
C52B Ni2 C39 C40 48.4(6)
C51A Ni2 C39 C40 12.1(8)
C53B Ni2 C39 C40 88.4(6)
C52A Ni2 C39 C40 28.7(6)
C54B Ni2 C39 C40 113.5(6)
C51B Ni2 C39 C40 18.9(7)
N10 C39 C40 N12 1.3(5)
Ni2 C39 C40 N12 -177.0(3)
N10 C39 C40 C41 -178.4(5)
Ni2 C39 C40 C41 3.3(8)
N12 C40 C41 C42 72.8(6)
C39 C40 C41 C42 -107.6(6)
C40 C41 C42 C43B -179.9(10)
C40 C41 C42 C43A 163.9(7)
C41 C42 C43A C44A -179.9(10)
C41 C42 C43B C44B 173.3(11)
C40 C39 N10 N11 -0.8(5)
Ni2 C39 N10 N11 177.6(3)
C40 C39 N10 C45 178.3(5)
Ni2 C39 N10 C45 -3.3(7)
N11 N10 C45 C46 -71.5(6)
C39 N10 C45 C46 109.4(5)
N10 C45 C46 C47 -62.1(7)
C45 C46 C47 C48 -176.7(5)
C39 N10 N11 N12 0.0(5)
C45 N10 N11 N12 -179.2(4)
N10 N11 N12 C40 0.9(5)
N10 N11 N12 C49 -179.0(4)
C39 C40 N12 N11 -1.4(5)
C41 C40 N12 N11 178.3(4)
C39 C40 N12 C49 178.4(4)
C41 C40 N12 C49 -1.8(7)
C39 Ni2 C50A C54A -7.6(14)
C28 Ni2 C50A C54A -143.3(7)
C53A Ni2 C50A C54A 38.1(7)
C51A Ni2 C50A C54A 119.1(9)
C52A Ni2 C50A C54A 81.0(8)
C39 Ni2 C50A C51A -126.6(10)
C28 Ni2 C50A C51A 97.7(6)
C53A Ni2 C50A C51A -81.0(7)
C54A Ni2 C50A C51A -119.1(9)
C52A Ni2 C50A C51A -38.0(6)
C54A C50A C51A C52A 0.2(12)
Ni2 C50A C51A C52A 62.5(7)
C54A C50A C51A Ni2 -62.3(8)
C39 Ni2 C51A C52A 25.2(10)
C28 Ni2 C51A C52A 152.4(6)
C50A Ni2 C51A C52A -116.1(8)
C53A Ni2 C51A C52A -35.9(6)
C54A Ni2 C51A C52A -79.6(7)
C39 Ni2 C51A C50A 141.3(7)
C28 Ni2 C51A C50A -91.5(6)
C53A Ni2 C51A C50A 80.2(7)
C54A Ni2 C51A C50A 36.6(7)
C52A Ni2 C51A C50A 116.1(8)
C50A C51A C52A C53A -3.1(11)
Ni2 C51A C52A C53A 57.6(7)
C50A C51A C52A Ni2 -60.7(6)
C39 Ni2 C52A C51A -166.4(6)
C28 Ni2 C52A C51A -40.4(8)
C50A Ni2 C52A C51A 39.3(6)
C53A Ni2 C52A C51A 121.2(9)
C54A Ni2 C52A C51A 81.9(7)
C39 Ni2 C52A C53A 72.4(7)
C28 Ni2 C52A C53A -161.6(6)
C50A Ni2 C52A C53A -82.0(7)
C54A Ni2 C52A C53A -39.3(7)
C51A Ni2 C52A C53A -121.2(9)
C51A C52A C53A C54A 4.7(12)
Ni2 C52A C53A C54A 63.2(8)
C51A C52A C53A Ni2 -58.5(7)
C39 Ni2 C53A C52A -117.7(7)
C28 Ni2 C53A C52A 73(2)
C50A Ni2 C53A C52A 79.0(7)
C54A Ni2 C53A C52A 115.9(10)
C51A Ni2 C53A C52A 35.5(6)
C39 Ni2 C53A C54A 126.4(7)
C28 Ni2 C53A C54A -43(2)
C50A Ni2 C53A C54A -36.9(7)
C51A Ni2 C53A C54A -80.4(8)
C52A Ni2 C53A C54A -115.9(10)
C51A C50A C54A C53A 2.6(13)
Ni2 C50A C54A C53A -59.3(8)
C51A C50A C54A Ni2 61.9(7)
C52A C53A C54A C50A -4.5(13)
Ni2 C53A C54A C50A 59.6(8)
C52A C53A C54A Ni2 -64.0(7)
C39 Ni2 C54A C50A 176.6(6)
C28 Ni2 C54A C50A 50.0(9)
C53A Ni2 C54A C50A -118.3(10)
C51A Ni2 C54A C50A -37.6(7)
C52A Ni2 C54A C50A -79.9(8)
C39 Ni2 C54A C53A -65.1(8)
C28 Ni2 C54A C53A 168.3(7)
C50A Ni2 C54A C53A 118.3(10)
C51A Ni2 C54A C53A 80.7(8)
C52A Ni2 C54A C53A 38.5(7)
C39 Ni2 C50B C51B -33(2)
C28 Ni2 C50B C51B 128.1(7)
C52B Ni2 C50B C51B -37.3(7)
C53B Ni2 C50B C51B -81.0(8)
C54B Ni2 C50B C51B -119.1(9)
C39 Ni2 C50B C54B 85.7(18)
C28 Ni2 C50B C54B -112.7(6)
C52B Ni2 C50B C54B 81.8(7)
C53B Ni2 C50B C54B 38.1(6)
C51B Ni2 C50B C54B 119.1(9)
C54B C50B C51B C52B -2.9(12)
Ni2 C50B C51B C52B 59.4(8)
C54B C50B C51B Ni2 -62.3(7)
C39 Ni2 C51B C52B 51.8(8)
C28 Ni2 C51B C52B 178.8(6)
C50B Ni2 C51B C52B -117.8(10)
C53B Ni2 C51B C52B -37.9(7)
C54B Ni2 C51B C52B -80.6(8)
C39 Ni2 C51B C50B 169.6(6)
C28 Ni2 C51B C50B -63.4(8)
C52B Ni2 C51B C50B 117.8(10)
C53B Ni2 C51B C50B 79.9(7)
C54B Ni2 C51B C50B 37.2(6)
C50B C51B C52B C53B 2.5(12)
Ni2 C51B C52B C53B 61.6(7)
C50B C51B C52B Ni2 -59.1(8)
C39 Ni2 C52B C51B -141.4(7)
C28 Ni2 C52B C51B -2.7(14)
C50B Ni2 C52B C51B 37.6(7)
C53B Ni2 C52B C51B 118.3(9)
C54B Ni2 C52B C51B 80.9(8)
C39 Ni2 C52B C53B 100.3(7)
C28 Ni2 C52B C53B -121.0(11)
C50B Ni2 C52B C53B -80.7(7)
C54B Ni2 C52B C53B -37.4(6)
C51B Ni2 C52B C53B -118.3(9)
C51B C52B C53B C54B -1.1(12)
Ni2 C52B C53B C54B 62.1(7)
C51B C52B C53B Ni2 -63.2(8)
C39 Ni2 C53B C54B 152.7(6)
C28 Ni2 C53B C54B 24.6(10)
C50B Ni2 C53B C54B -38.5(6)
C52B Ni2 C53B C54B -117.7(9)
C51B Ni2 C53B C54B -81.0(7)
C39 Ni2 C53B C52B -89.5(7)
C28 Ni2 C53B C52B 142.3(7)
C50B Ni2 C53B C52B 79.2(7)
C54B Ni2 C53B C52B 117.7(9)
C51B Ni2 C53B C52B 36.7(6)
C52B C53B C54B C50B -0.7(11)
Ni2 C53B C54B C50B 60.6(7)
C52B C53B C54B Ni2 -61.3(7)
C51B C50B C54B C53B 2.3(11)
Ni2 C50B C54B C53B -61.0(7)
C51B C50B C54B Ni2 63.2(8)
C39 Ni2 C54B C53B -41.1(8)
C28 Ni2 C54B C53B -166.1(6)
C50B Ni2 C54B C53B 116.6(9)
C52B Ni2 C54B C53B 38.0(6)
C51B Ni2 C54B C53B 80.0(7)
C39 Ni2 C54B C50B -157.7(6)
C28 Ni2 C54B C50B 77.3(6)
C52B Ni2 C54B C50B -78.5(7)
C53B Ni2 C54B C50B -116.6(9)
C51B Ni2 C54B C50B -36.5(6)
